data_2213512
loop_
_publ_author_name
'Fang-Yang Yao'
'Xian-Wen Wang'
'Zheng, Yue-Qing'

_publ_section_title
;
 (<i>RS</i>)-2-Methylglutaric acid
;
_journal_coeditor_code RK2001
_journal_issue 5
_journal_name_full 'Acta Crystallographica Section E'
_journal_page_first o2386
_journal_page_last o2387
_journal_paper_doi 10.1107/S1600536807014997
_journal_volume 63
_journal_year 2007
_chemical_formula_iupac 'C6 H10 O4'
_chemical_formula_moiety 'C6 H10 O4'
_chemical_formula_sum 'C6 H10 O4'
_chemical_formula_weight 146.14
_chemical_name_systematic
;
(RS)-2-Methylglutaric acid
;
_space_group_IT_number 2
_symmetry_cell_setting triclinic
_symmetry_space_group_name_Hall '-P 1'
_symmetry_space_group_name_H-M 'P -1'
_atom_sites_solution_hydrogens geom
_atom_sites_solution_primary direct
_atom_sites_solution_secondary difmap
_audit_creation_method SHELXL-97
_cell_angle_alpha 80.92(3)
_cell_angle_beta 83.54(3)
_cell_angle_gamma 68.82(3)
_cell_formula_units_Z 2
_cell_length_a 5.1765(10)
_cell_length_b 5.7929(12)
_cell_length_c 13.335(3)
_cell_measurement_reflns_used 2367
_cell_measurement_temperature 293(2)
_cell_measurement_theta_max 27.5
_cell_measurement_theta_min 3.1
_cell_volume 367.52(15)
_computing_cell_refinement RAPID-AUTO
_computing_data_collection 'RAPID-AUTO (Rigaku, 1998)'
_computing_data_reduction 'CrystalStructure (Rigaku/MSC, 2002)'
_computing_molecular_graphics 'ORTEPII (Johnson, 1976)'
_computing_publication_material SHELXL97
_computing_structure_refinement 'SHELXL97 (Sheldrick, 1997)'
_computing_structure_solution 'SHELXS97 (Sheldrick, 1997)'
_diffrn_ambient_temperature 293(2)
_diffrn_detector_area_resol_mean 0
_diffrn_measured_fraction_theta_full 0.968
_diffrn_measured_fraction_theta_max 0.953
_diffrn_measurement_device_type 'Rigaku R-AXIS RAPID'
_diffrn_measurement_method \w
_diffrn_radiation_monochromator graphite
_diffrn_radiation_source 'fine-focus sealed tube'
_diffrn_radiation_type MoK\a
_diffrn_radiation_wavelength 0.71073
_diffrn_reflns_av_R_equivalents 0.0200
_diffrn_reflns_av_sigmaI/netI 0.0268
_diffrn_reflns_limit_h_max 6
_diffrn_reflns_limit_h_min -6
_diffrn_reflns_limit_k_max 7
_diffrn_reflns_limit_k_min -7
_diffrn_reflns_limit_l_max 17
_diffrn_reflns_limit_l_min -17
_diffrn_reflns_number 3517
_diffrn_reflns_theta_full 25.00
_diffrn_reflns_theta_max 27.47
_diffrn_reflns_theta_min 3.10
_diffrn_standards_decay_% 0
_diffrn_standards_interval_count 0
_diffrn_standards_interval_time 0
_diffrn_standards_number 0
_exptl_absorpt_coefficient_mu 0.112
_exptl_absorpt_correction_T_max 0.776
_exptl_absorpt_correction_T_min 0.702
_exptl_absorpt_correction_type multi-scan
_exptl_absorpt_process_details '(ABSCOR; Higashi, 1995)'
_exptl_crystal_colour colorless
_exptl_crystal_density_diffrn 1.321
_exptl_crystal_density_method 'not measured'
_exptl_crystal_description block
_exptl_crystal_F_000 156
_exptl_crystal_size_max 0.33
_exptl_crystal_size_mid 0.21
_exptl_crystal_size_min 0.2
_refine_diff_density_max 0.219
_refine_diff_density_min -0.185
_refine_ls_extinction_method none
_refine_ls_goodness_of_fit_ref 1.085
_refine_ls_hydrogen_treatment constr
_refine_ls_matrix_type full
_refine_ls_number_parameters 91
_refine_ls_number_reflns 1605
_refine_ls_number_restraints 0
_refine_ls_restrained_S_all 1.085
_refine_ls_R_factor_all 0.0818
_refine_ls_R_factor_gt 0.0498
_refine_ls_shift/su_max 0.000
_refine_ls_shift/su_mean 0.000
_refine_ls_structure_factor_coef Fsqd
_refine_ls_weighting_details 'calc w=1/[\s^2^(Fo^2^)+(0.0694P)^2^+0.0734P] where P=(Fo^2^+2Fc^2^)/3'
_refine_ls_weighting_scheme calc
_refine_ls_wR_factor_gt 0.1287
_refine_ls_wR_factor_ref 0.1569
_reflns_number_gt 1007
_reflns_number_total 1605
_reflns_threshold_expression I>2\s(I)
_cod_data_source_file rk2001.cif
_cod_data_source_block I
_cod_depositor_comments
;
The following automatic conversions were performed:
'_geom_hbond_publ_flag' value 'YES' changed to 'yes' according to
'/home/saulius/struct/CIF-dictionaries/cif_core.dic' dictionary named
'cif_core.dic' version 2.4.1 from 2010-06-29 (2 times).

Automatic conversion script
Id: cif_fix_enum 1527 2010-12-29 10:47:43Z saulius 

The following automatic conversions were performed:

'_geom_hbond_publ_flag' value 'YES' changed to 'yes' according to
/home/saulius/struct/CIF-dictionaries/cif_core.dic dictionary named
'cif_core.dic' version 2.4.1 from 2010-06-29 (2 times).

Automatic conversion script
Id: cif_fix_values 1715 2011-07-08 13:25:40Z adriana 
;
_cod_database_code 2213512
_cod_database_fobs_code 2213512

loop_
_symmetry_equiv_pos_as_xyz
'x, y, z'
'-x, -y, -z'

loop_
_atom_site_type_symbol
_atom_site_label
_atom_site_fract_x
_atom_site_fract_y
_atom_site_fract_z
_atom_site_U_iso_or_equiv
_atom_site_adp_type
_atom_site_calc_flag
_atom_site_refinement_flags
_atom_site_occupancy
O O1 1.0121(4) 0.2213(3) 0.07929(13) 0.0766(6) Uani d . 1
H H1 1.1084 0.1612 0.0283 0.092 Uiso d R 1
O O2 0.7343(4) 0.0074(3) 0.08234(13) 0.0740(6) Uani d . 1
O O3 0.8019(4) -0.4989(3) 0.42035(13) 0.0804(6) Uani d . 1
H H3 0.7525 -0.6051 0.4602 0.097 Uiso d R 1
O O4 0.3877(4) -0.2059(4) 0.44184(14) 0.0835(6) Uani d . 1
C C1 0.8039(4) 0.1579(4) 0.11706(15) 0.0476(5) Uani d . 1
C C2 0.6500(4) 0.2884(4) 0.20618(16) 0.0538(5) Uani d . 1
H H2A 0.7817 0.3269 0.2420 0.065 Uiso calc R 1
C C3 0.5202(4) 0.1283(4) 0.28057(16) 0.0567(6) Uani d . 1
H H3A 0.4108 0.2251 0.3336 0.068 Uiso calc R 1
H H3B 0.3961 0.0820 0.2452 0.068 Uiso calc R 1
C C4 0.7354(5) -0.1053(5) 0.32858(18) 0.0661(6) Uani d . 1
H H4A 0.8458 -0.1989 0.2748 0.079 Uiso calc R 1
H H4B 0.8585 -0.0568 0.3636 0.079 Uiso calc R 1
C C5 0.6236(5) -0.2726(5) 0.40178(16) 0.0601(6) Uani d . 1
C C6 0.4319(5) 0.5335(4) 0.1652(2) 0.0722(7) Uani d . 1
H H6A 0.5206 0.6312 0.1192 0.087 Uiso calc R 1
H H6B 0.3369 0.6245 0.2207 0.087 Uiso calc R 1
H H6C 0.3008 0.4992 0.1298 0.087 Uiso calc R 1

loop_
_atom_site_aniso_label
_atom_site_aniso_U_11
_atom_site_aniso_U_22
_atom_site_aniso_U_33
_atom_site_aniso_U_12
_atom_site_aniso_U_13
_atom_site_aniso_U_23
O1 0.0810(11) 0.1031(13) 0.0695(11) -0.0585(10) 0.0306(9) -0.0405(10)
O2 0.0881(12) 0.0950(12) 0.0628(10) -0.0592(11) 0.0278(8) -0.0364(9)
O3 0.0754(12) 0.0827(12) 0.0659(11) -0.0170(10) 0.0086(8) 0.0057(9)
O4 0.0659(11) 0.0904(12) 0.0753(12) -0.0188(9) 0.0150(9) 0.0100(9)
C1 0.0505(11) 0.0522(11) 0.0421(10) -0.0221(9) 0.0019(8) -0.0054(8)
C2 0.0526(11) 0.0622(12) 0.0508(12) -0.0230(10) 0.0054(9) -0.0183(10)
C3 0.0541(12) 0.0699(14) 0.0448(11) -0.0212(11) 0.0083(9) -0.0130(10)
C4 0.0568(13) 0.0829(16) 0.0532(13) -0.0223(12) 0.0047(10) -0.0040(11)
C5 0.0604(13) 0.0764(15) 0.0402(11) -0.0212(12) -0.0015(9) -0.0061(10)
C6 0.0715(16) 0.0587(14) 0.0838(18) -0.0214(12) 0.0084(13) -0.0141(12)

loop_
_atom_type_symbol
_atom_type_description
_atom_type_scat_dispersion_real
_atom_type_scat_dispersion_imag
_atom_type_scat_source
C C 0.0033 0.0016 'International Tables Vol C Tables 4.2.6.8 and 6.1.1.4'
H H 0.0000 0.0000 'International Tables Vol C Tables 4.2.6.8 and 6.1.1.4'
O O 0.0106 0.0060 'International Tables Vol C Tables 4.2.6.8 and 6.1.1.4'

loop_
_geom_angle_atom_site_label_1
_geom_angle_atom_site_label_2
_geom_angle_atom_site_label_3
_geom_angle
C1 O1 H1 121.2
C5 O3 H3 119.0
O2 C1 O1 122.95(19)
O2 C1 C2 122.82(18)
O1 C1 C2 114.22(18)
C1 C2 C3 112.24(17)
C1 C2 C6 107.94(19)
C3 C2 C6 111.51(18)
C1 C2 H2A 108.3
C3 C2 H2A 108.3
C6 C2 H2A 108.3
C4 C3 C2 112.22(17)
C4 C3 H3A 109.2
C2 C3 H3A 109.2
C4 C3 H3B 109.2
C2 C3 H3B 109.2
H3A C3 H3B 107.9
C5 C4 C3 115.31(19)
C5 C4 H4A 108.4
C3 C4 H4A 108.4
C5 C4 H4B 108.4
C3 C4 H4B 108.4
H4A C4 H4B 107.5
O4 C5 O3 122.8(2)
O4 C5 C4 123.6(2)
O3 C5 C4 113.54(19)
C2 C6 H6A 109.5
C2 C6 H6B 109.5
H6A C6 H6B 109.5
C2 C6 H6C 109.5
H6A C6 H6C 109.5
H6B C6 H6C 109.5

loop_
_geom_bond_atom_site_label_1
_geom_bond_atom_site_label_2
_geom_bond_distance
O1 C1 1.287(2)
O1 H1 0.8400
O2 C1 1.223(3)
O3 C5 1.307(3)
O3 H3 0.8400
O4 C5 1.226(3)
C1 C2 1.501(3)
C2 C3 1.518(3)
C2 C6 1.525(3)
C2 H2A 0.9800
C3 C4 1.510(3)
C3 H3A 0.9700
C3 H3B 0.9700
C4 C5 1.485(3)
C4 H4A 0.9700
C4 H4B 0.9700
C6 H6A 0.9600
C6 H6B 0.9600
C6 H6C 0.9600

loop_
_geom_hbond_atom_site_label_D
_geom_hbond_atom_site_label_H
_geom_hbond_atom_site_label_A
_geom_hbond_site_symmetry_A
_geom_hbond_distance_DH
_geom_hbond_distance_HA
_geom_hbond_distance_DA
_geom_hbond_angle_DHA
_geom_hbond_publ_flag
O1 H1 O2 2_755 0.840 1.84 2.671(2) 167 yes
O3 H3 O4 2_646 0.840 1.83 2.661(3) 171 yes

loop_
_cod_related_entry_id
_cod_related_entry_database
_cod_related_entry_code
1 ChemSpider 11549
